data_7219766
loop_
_publ_author_name
'Huang, Wei'
'Zhao, Qian'
'Han, Bo'
'Wang, Biao'
'Leng, Hai-Jun'
'Peng, Cheng'

_publ_section_title
;
 Synthesis of functionalized \g-lactones via a three-component cascade
 reaction catalyzed by consecutive N-heterocyclic carbene systems
;
_journal_name_full 'RSC Adv.'
_journal_paper_doi 10.1039/C5RA01254F
_journal_year 2015
_chemical_absolute_configuration rm
_chemical_formula_moiety 'C23 H18 O3'
_chemical_formula_sum 'C23 H18 O3'
_chemical_formula_weight 342.37
_chemical_name_systematic
;
 ? 
;
_space_group_crystal_system monoclinic
_space_group_IT_number 4
_space_group_name_Hall 'P 2yb'
_space_group_name_H-M_alt 'P 1 21 1'
_symmetry_space_group_name_Hall 'P 2yb'
_symmetry_space_group_name_H-M 'P 1 21 1'
_atom_sites_solution_hydrogens geom
_atom_sites_solution_primary direct
_atom_sites_solution_secondary difmap
_audit_block_doi 10.5517/cc115sss
_audit_creation_date 2013-08-10
_audit_creation_method
;
  Olex2 1.2
  (compiled Dec  5 2012 16:20:19, GUI svn.r4385)
;
_audit_update_record
;
2013-09-03 deposited with the CCDC.
2015-03-06 downloaded from the CCDC.
;
_cell_angle_alpha 90.00
_cell_angle_beta 96.811(5)
_cell_angle_gamma 90.00
_cell_formula_units_Z 2
_cell_length_a 6.7969(3)
_cell_length_b 14.0639(6)
_cell_length_c 9.4194(4)
_cell_measurement_reflns_used 2833
_cell_measurement_temperature 293(2)
_cell_measurement_theta_max 71.5140
_cell_measurement_theta_min 8.2660
_cell_volume 894.05(7)
_computing_cell_refinement
;
CrysAlisPro, Agilent Technologies,
Version 1.171.36.28 (release 01-02-2013 CrysAlis171 .NET)
(compiled Feb  1 2013,16:14:44)
;
_computing_data_collection
;
CrysAlisPro, Agilent Technologies,
Version 1.171.36.28 (release 01-02-2013 CrysAlis171 .NET)
(compiled Feb  1 2013,16:14:44)
;
_computing_data_reduction
;
CrysAlisPro, Agilent Technologies,
Version 1.171.36.28 (release 01-02-2013 CrysAlis171 .NET)
(compiled Feb  1 2013,16:14:44)
;
_computing_molecular_graphics
;
O. V. Dolomanov, L. J. Bourhis, R. J. Gildea, J. A. K. Howard and H. Puschmann,
OLEX2: a complete structure solution, refinement and analysis program.
J. Appl. Cryst. (2009). 42, 339-341.
;
_computing_publication_material
;
O. V. Dolomanov, L. J. Bourhis, R. J. Gildea, J. A. K. Howard and H. Puschmann,
OLEX2: a complete structure solution, refinement and analysis program.
J. Appl. Cryst. (2009). 42, 339-341.
;
_computing_structure_refinement 'SHELXL-97 (Sheldrick, 1997)'
_computing_structure_solution 'SHELXS-97 (Sheldrick, 1990)'
_diffrn_ambient_temperature 293(2)
_diffrn_detector_area_resol_mean 16.2563
_diffrn_measured_fraction_theta_full 0.9976
_diffrn_measured_fraction_theta_max 0.8339
_diffrn_measurement_details
;
  1 omega  -18.00   31.00   1.0000    1.0000
omega____ theta____ kappa____ phi______ frames
    -        0.0000   57.0000 -150.0000 49

  2 omega  -79.00  -33.00   1.0000    1.0000
omega____ theta____ kappa____ phi______ frames
    -        0.0000  178.0000  -90.0000 46

  3 omega  -82.00  -57.00   1.0000    1.0000
omega____ theta____ kappa____ phi______ frames
    -        0.0000 -178.0000  -60.0000 25

  4 omega   38.00   66.00   1.0000    1.0000
omega____ theta____ kappa____ phi______ frames
    -        0.0000   57.0000 -150.0000 28

  5 omega  -67.00  -42.00   1.0000    1.0000
omega____ theta____ kappa____ phi______ frames
    -        0.0000 -178.0000   90.0000 25

  6 omega -112.00  -80.00   1.0000    1.0000
omega____ theta____ kappa____ phi______ frames
    -      -56.4922  -94.0000   30.0000 32

  7 omega -111.00  -80.00   1.0000    1.0000
omega____ theta____ kappa____ phi______ frames
    -      -56.4922  -94.0000 -120.0000 31

  8 omega -124.00  -37.00   1.0000    1.0000
omega____ theta____ kappa____ phi______ frames
    -      -56.4922  -61.0000   90.0000 87

  9 omega -130.00  -93.00   1.0000    1.0000
omega____ theta____ kappa____ phi______ frames
    -      -56.4922  -94.0000   90.0000 37

 10 omega   18.00  116.00   1.0000    1.0000
omega____ theta____ kappa____ phi______ frames
    -       56.4922 -125.0000   90.0000 98

 11 omega   33.00  118.00   1.0000    1.0000
omega____ theta____ kappa____ phi______ frames
    -       56.4922   61.0000  -60.0000 85

 12 omega   20.00   66.00   1.0000    1.0000
omega____ theta____ kappa____ phi______ frames
    -       56.4922 -125.0000  -90.0000 46

 13 omega   24.00   82.00   1.0000    1.0000
omega____ theta____ kappa____ phi______ frames
    -       56.4922  -45.0000   60.0000 58

 14 omega  -56.00  -29.00   1.0000    1.0000
omega____ theta____ kappa____ phi______ frames
    -      -64.5000   50.0000 -120.0000 27

 15 omega  -72.00   -8.00   1.0000    1.0000
omega____ theta____ kappa____ phi______ frames
    -      -64.5000   63.0000   30.0000 64

 16 omega   44.00  126.00   1.0000    1.0000
omega____ theta____ kappa____ phi______ frames
    -      112.9843  -77.0000   90.0000 82

 17 omega  100.00  127.00   1.0000    1.0000
omega____ theta____ kappa____ phi______ frames
    -      112.9843  111.0000  120.0000 27

 18 omega   78.00  105.00   1.0000    1.0000
omega____ theta____ kappa____ phi______ frames
    -      112.9843 -111.0000 -150.0000 27

 19 omega   49.00  149.00   1.0000    1.0000
omega____ theta____ kappa____ phi______ frames
    -      112.9843  -91.0000 -120.0000 100

 20 omega   50.00  178.00   1.0000    1.0000
omega____ theta____ kappa____ phi______ frames
    -      112.9843   12.0000  -60.0000 128

 21 omega   85.00  144.00   1.0000    1.0000
omega____ theta____ kappa____ phi______ frames
    -      112.9843   50.0000 -180.0000 59

 22 omega   36.00   91.00   1.0000    1.0000
omega____ theta____ kappa____ phi______ frames
    -      112.9843  -25.0000  -30.0000 55

 23 omega   41.00   99.00   1.0000    1.0000
omega____ theta____ kappa____ phi______ frames
    -      112.9843  -50.0000 -150.0000 58

 24 omega   46.00  100.00   1.0000    1.0000
omega____ theta____ kappa____ phi______ frames
    -      112.9843  -50.0000   90.0000 54

 25 omega   41.00   82.00   1.0000    1.0000
omega____ theta____ kappa____ phi______ frames
    -      112.9843  -50.0000  -90.0000 41

 26 omega   39.00   88.00   1.0000    1.0000
omega____ theta____ kappa____ phi______ frames
    -      112.9843  -37.0000  150.0000 49

 27 omega   45.00  115.00   1.0000    1.0000
omega____ theta____ kappa____ phi______ frames
    -      112.9843 -111.0000   60.0000 70

 28 omega   36.00   94.00   1.0000    1.0000
omega____ theta____ kappa____ phi______ frames
    -      112.9843  -25.0000  -90.0000 58

 29 omega   39.00   92.00   1.0000    1.0000
omega____ theta____ kappa____ phi______ frames
    -      112.9843  -37.0000   30.0000 53

 30 omega   41.00   74.00   1.0000    1.0000
omega____ theta____ kappa____ phi______ frames
    -      112.9843 -111.0000   90.0000 33
;
_diffrn_measurement_device_type 'Xcalibur, Eos, Gemini'
_diffrn_measurement_method '\w scans'
_diffrn_orient_matrix_UB_11 0.0670321000
_diffrn_orient_matrix_UB_12 -0.0548708000
_diffrn_orient_matrix_UB_13 0.1389477000
_diffrn_orient_matrix_UB_21 -0.0992250000
_diffrn_orient_matrix_UB_22 -0.0908147000
_diffrn_orient_matrix_UB_23 -0.0661350000
_diffrn_orient_matrix_UB_31 0.1942667000
_diffrn_orient_matrix_UB_32 -0.0273935000
_diffrn_orient_matrix_UB_33 -0.0587059000
_diffrn_radiation_monochromator graphite
_diffrn_radiation_type 'Cu K\a'
_diffrn_radiation_wavelength 1.5418
_diffrn_reflns_av_R_equivalents 0.0221
_diffrn_reflns_av_unetI/netI 0.0269
_diffrn_reflns_limit_h_max 8
_diffrn_reflns_limit_h_min -5
_diffrn_reflns_limit_k_max 14
_diffrn_reflns_limit_k_min -16
_diffrn_reflns_limit_l_max 11
_diffrn_reflns_limit_l_min -11
_diffrn_reflns_number 5229
_diffrn_reflns_theta_full 67.24
_diffrn_reflns_theta_max 67.24
_diffrn_reflns_theta_min 4.73
_diffrn_source 'Enhance (Cu) X-ray Source'
_exptl_absorpt_coefficient_mu 0.669
_exptl_absorpt_correction_T_max 1.00000
_exptl_absorpt_correction_T_min 0.93252
_exptl_absorpt_correction_type multi-scan
_exptl_absorpt_process_details
;
CrysAlisPro, Agilent Technologies,
Version 1.171.36.28 (release 01-02-2013 CrysAlis171 .NET)
(compiled Feb  1 2013,16:14:44)
Empirical absorption correction using spherical harmonics,
 implemented in SCALE3 ABSPACK scaling algorithm.
;
_exptl_crystal_density_diffrn 1.272
_exptl_crystal_density_method 'not measured'
_exptl_crystal_F_000 360
_exptl_crystal_size_max 0.3
_exptl_crystal_size_mid 0.3
_exptl_crystal_size_min 0.02
_refine_diff_density_max 0.148
_refine_diff_density_min -0.126
_refine_diff_density_rms 0.026
_refine_ls_abs_structure_details 'Flack H D (1983), Acta Cryst. A39, 876-881'
_refine_ls_abs_structure_Flack 0.1(2)
_refine_ls_extinction_coef 0.0245(13)
_refine_ls_extinction_expression Fc^*^=kFc[1+0.001xFc^2^\l^3^/sin(2\q)]^-1/4^
_refine_ls_extinction_method SHELXL
_refine_ls_goodness_of_fit_ref 1.096
_refine_ls_hydrogen_treatment constr
_refine_ls_matrix_type full
_refine_ls_number_parameters 236
_refine_ls_number_reflns 2737
_refine_ls_number_restraints 1
_refine_ls_restrained_S_all 1.096
_refine_ls_R_factor_all 0.0333
_refine_ls_R_factor_gt 0.0317
_refine_ls_shift/su_max 0.000
_refine_ls_shift/su_mean 0.000
_refine_ls_structure_factor_coef Fsqd
_refine_ls_weighting_details 'calc w=1/[\s^2^(Fo^2^)+(0.0470P)^2^+0.0661P] where P=(Fo^2^+2Fc^2^)/3'
_refine_ls_weighting_scheme calc
_refine_ls_wR_factor_gt 0.0877
_refine_ls_wR_factor_ref 0.0894
_reflns_number_gt 2601
_reflns_number_total 2737
_reflns_threshold_expression >2sigma(I)
_cod_data_source_file c5ra01254f2.cif
_cod_data_source_block exp_3159
_cod_database_code 7219766
_chemical_oxdiff_formula C10H11O2S
_reflns_odcompleteness_completeness 99.76
_reflns_odcompleteness_iscentric 1
_reflns_odcompleteness_theta 66.97
_olex2_refinement_description
;
1. Others
 Fixed Uiso: H1(0.072) H2(0.091) H3(0.085) H4(0.069) H5(0.057) H9(0.049)
 H10A(0.061) H10B(0.061) H13(0.057) H14(0.069) H15(0.074) H16(0.075) H17(0.06)
 H19(0.069) H20(0.089) H21(0.093) H22(0.089) H23(0.07)
 Fixed X: H1(-0.0367) H2(-0.1025) H3(0.1388) H4(0.4494) H5(0.5218) H9(0.4048)
 H10A(0.814) H10B(0.7083) H13(0.3491) H14(0.4867) H15(0.8047) H16(0.9856)
 H17(0.8515) H19(0.1927) H20(0.1276) H21(0.3714) H22(0.6761) H23(0.74)
 Fixed Y: H1(0.473) H2(0.5613) H3(0.6579) H4(0.6647) H5(0.5731) H9(0.2927)
 H10A(0.3197) H10B(0.2259) H13(0.5421) H14(0.6683) H15(0.7187) H16(0.6424)
 H17(0.516) H19(0.2926) H20(0.3035) H21(0.357) H22(0.3999) H23(0.3912)
 Fixed Z: H1(0.2316) H2(0.0258) H3(-0.0502) H4(0.0777) H5(0.2802) H9(0.5169)
 H10A(0.6019) H10B(0.5399) H13(0.6633) H14(0.7981) H15(0.774) H16(0.6171)
 H17(0.4832) H19(0.6886) H20(0.9246) H21(1.0976) H22(1.0362) H23(0.8017)
;

loop_
_space_group_symop_id
_space_group_symop_operation_xyz
1 'x, y, z'
2 '-x, y+1/2, -z'

loop_
_atom_site_label
_atom_site_type_symbol
_atom_site_fract_x
_atom_site_fract_y
_atom_site_fract_z
_atom_site_U_iso_or_equiv
_atom_site_adp_type
_atom_site_occupancy
_atom_site_symmetry_multiplicity
_atom_site_calc_flag
_atom_site_refinement_flags
O1 O 0.1482(2) 0.41922(13) 0.46328(15) 0.0606(4) Uani 1 1 d .
O2 O 0.61186(18) 0.40698(9) 0.35780(12) 0.0419(3) Uani 1 1 d .
O3 O 0.8201(2) 0.29653(11) 0.29756(16) 0.0575(4) Uani 1 1 d .
C1 C 0.0619(3) 0.51083(19) 0.2004(2) 0.0602(6) Uani 1 1 d .
H1 H -0.0367 0.4730 0.2316 0.072 Uiso 1 1 calc R
C2 C 0.0223(4) 0.5640(2) 0.0781(3) 0.0761(7) Uani 1 1 d .
H2 H -0.1025 0.5613 0.0258 0.091 Uiso 1 1 calc R
C3 C 0.1669(4) 0.6216(2) 0.0323(3) 0.0706(7) Uani 1 1 d .
H3 H 0.1388 0.6579 -0.0502 0.085 Uiso 1 1 calc R
C4 C 0.3527(4) 0.62545(17) 0.1084(2) 0.0574(5) Uani 1 1 d .
H4 H 0.4494 0.6647 0.0777 0.069 Uiso 1 1 calc R
C5 C 0.3955(3) 0.57116(14) 0.2300(2) 0.0477(5) Uani 1 1 d .
H5 H 0.5218 0.5731 0.2802 0.057 Uiso 1 1 calc R
C6 C 0.2507(3) 0.51346(14) 0.27812(19) 0.0427(4) Uani 1 1 d .
C7 C 0.2848(3) 0.45199(14) 0.40766(19) 0.0418(4) Uani 1 1 d .
C8 C 0.4978(3) 0.42954(13) 0.47571(17) 0.0377(4) Uani 1 1 d .
C9 C 0.5071(3) 0.33491(13) 0.56400(19) 0.0409(4) Uani 1 1 d .
H9 H 0.4048 0.2927 0.5169 0.049 Uiso 1 1 calc R
C10 C 0.7074(3) 0.29479(16) 0.5345(2) 0.0507(5) Uani 1 1 d .
H10A H 0.8140 0.3197 0.6019 0.061 Uiso 1 1 calc R
H10B H 0.7083 0.2259 0.5399 0.061 Uiso 1 1 calc R
C11 C 0.7261(3) 0.32793(13) 0.3861(2) 0.0441(4) Uani 1 1 d .
C12 C 0.5860(3) 0.51521(13) 0.55873(18) 0.0387(4) Uani 1 1 d .
C13 C 0.4775(3) 0.56181(15) 0.6537(2) 0.0475(4) Uani 1 1 d .
H13 H 0.3491 0.5421 0.6633 0.057 Uiso 1 1 calc R
C14 C 0.5598(4) 0.63760(16) 0.7343(2) 0.0571(6) Uani 1 1 d .
H14 H 0.4867 0.6683 0.7981 0.069 Uiso 1 1 calc R
C15 C 0.7500(4) 0.66770(16) 0.7202(2) 0.0618(6) Uani 1 1 d .
H15 H 0.8047 0.7187 0.7740 0.074 Uiso 1 1 calc R
C16 C 0.8575(3) 0.62221(18) 0.6266(3) 0.0622(6) Uani 1 1 d .
H16 H 0.9856 0.6424 0.6171 0.075 Uiso 1 1 calc R
C17 C 0.7769(3) 0.54640(15) 0.5463(2) 0.0498(5) Uani 1 1 d .
H17 H 0.8515 0.5160 0.4832 0.060 Uiso 1 1 calc R
C18 C 0.4723(3) 0.34182(13) 0.71987(19) 0.0449(4) Uani 1 1 d .
C19 C 0.2902(3) 0.31494(16) 0.7582(2) 0.0579(6) Uani 1 1 d .
H19 H 0.1927 0.2926 0.6886 0.069 Uiso 1 1 calc R
C20 C 0.2511(4) 0.3210(2) 0.8999(3) 0.0745(8) Uani 1 1 d .
H20 H 0.1276 0.3035 0.9246 0.089 Uiso 1 1 calc R
C21 C 0.3964(5) 0.35290(19) 1.0028(3) 0.0778(8) Uani 1 1 d .
H21 H 0.3714 0.3570 1.0976 0.093 Uiso 1 1 calc R
C22 C 0.5780(5) 0.37870(17) 0.9661(2) 0.0740(8) Uani 1 1 d .
H22 H 0.6761 0.3999 1.0362 0.089 Uiso 1 1 calc R
C23 C 0.6162(4) 0.37339(15) 0.8256(2) 0.0582(6) Uani 1 1 d .
H23 H 0.7400 0.3912 0.8017 0.070 Uiso 1 1 calc R

loop_
_atom_site_aniso_label
_atom_site_aniso_U_11
_atom_site_aniso_U_22
_atom_site_aniso_U_33
_atom_site_aniso_U_23
_atom_site_aniso_U_13
_atom_site_aniso_U_12
O1 0.0377(7) 0.0907(11) 0.0537(8) 0.0177(8) 0.0071(6) 0.0006(7)
O2 0.0413(7) 0.0460(7) 0.0397(6) -0.0009(5) 0.0098(5) 0.0050(5)
O3 0.0536(8) 0.0586(9) 0.0635(9) -0.0046(8) 0.0199(7) 0.0099(7)
C1 0.0463(11) 0.0779(15) 0.0543(12) 0.0140(11) -0.0022(10) -0.0025(11)
C2 0.0585(14) 0.101(2) 0.0644(15) 0.0232(15) -0.0134(11) -0.0002(14)
C3 0.0754(16) 0.0737(16) 0.0594(14) 0.0229(12) -0.0050(12) 0.0042(14)
C4 0.0648(13) 0.0511(12) 0.0556(12) 0.0077(10) 0.0044(10) -0.0044(11)
C5 0.0483(11) 0.0469(11) 0.0469(11) -0.0004(9) 0.0013(9) -0.0014(9)
C6 0.0409(9) 0.0472(10) 0.0389(9) -0.0024(8) 0.0006(7) 0.0053(8)
C7 0.0397(10) 0.0474(10) 0.0382(9) -0.0023(8) 0.0046(8) 0.0020(8)
C8 0.0341(9) 0.0445(10) 0.0349(8) 0.0003(8) 0.0056(7) 0.0010(7)
C9 0.0417(9) 0.0396(9) 0.0409(9) -0.0005(8) 0.0022(7) -0.0005(8)
C10 0.0512(11) 0.0464(11) 0.0543(12) 0.0029(9) 0.0054(9) 0.0105(9)
C11 0.0379(9) 0.0448(11) 0.0498(10) -0.0046(8) 0.0056(8) -0.0004(8)
C12 0.0382(9) 0.0408(9) 0.0363(8) 0.0046(7) 0.0006(7) 0.0034(7)
C13 0.0502(10) 0.0488(11) 0.0439(10) 0.0013(9) 0.0070(8) 0.0069(9)
C14 0.0760(15) 0.0493(12) 0.0455(11) -0.0056(9) 0.0052(10) 0.0144(11)
C15 0.0729(15) 0.0475(12) 0.0601(13) -0.0078(10) -0.0125(12) -0.0008(11)
C16 0.0502(12) 0.0598(13) 0.0740(15) -0.0071(12) -0.0034(11) -0.0084(11)
C17 0.0398(10) 0.0541(12) 0.0554(11) -0.0056(9) 0.0053(8) 0.0005(9)
C18 0.0552(11) 0.0387(10) 0.0409(9) 0.0037(8) 0.0057(8) 0.0021(9)
C19 0.0559(12) 0.0657(15) 0.0529(12) 0.0089(10) 0.0102(10) 0.0033(10)
C20 0.0797(17) 0.0831(19) 0.0661(15) 0.0152(13) 0.0307(14) 0.0146(14)
C21 0.130(3) 0.0612(15) 0.0458(12) 0.0013(11) 0.0268(15) 0.0109(16)
C22 0.121(2) 0.0535(14) 0.0436(12) -0.0008(10) -0.0047(13) -0.0138(14)
C23 0.0750(15) 0.0513(12) 0.0461(10) 0.0033(9) -0.0019(10) -0.0098(10)

loop_
_atom_type_symbol
_atom_type_description
_atom_type_scat_dispersion_real
_atom_type_scat_dispersion_imag
_atom_type_scat_source
C C 0.0181 0.0091 'International Tables Vol C Tables 4.2.6.8 and 6.1.1.4'
H H 0.0000 0.0000 'International Tables Vol C Tables 4.2.6.8 and 6.1.1.4'
O O 0.0492 0.0322 'International Tables Vol C Tables 4.2.6.8 and 6.1.1.4'

loop_
_citation_id
_citation_doi
_citation_year
1 10.1002/adsc.201400172 2014

loop_
_geom_angle_atom_site_label_1
_geom_angle_atom_site_label_2
_geom_angle_atom_site_label_3
_geom_angle
C11 O2 C8 111.67(13)
C2 C1 H1 120.0
C2 C1 C6 120.0(2)
C6 C1 H1 120.0
C1 C2 H2 119.8
C1 C2 C3 120.4(2)
C3 C2 H2 119.8
C2 C3 H3 119.9
C4 C3 C2 120.2(2)
C4 C3 H3 119.9
C3 C4 H4 120.0
C3 C4 C5 120.1(2)
C5 C4 H4 120.0
C4 C5 H5 119.8
C4 C5 C6 120.38(18)
C6 C5 H5 119.8
C1 C6 C7 117.15(17)
C5 C6 C1 118.96(18)
C5 C6 C7 123.88(17)
O1 C7 C6 121.52(17)
O1 C7 C8 118.15(16)
C6 C7 C8 120.32(15)
O2 C8 C7 106.51(13)
O2 C8 C9 103.13(13)
O2 C8 C12 110.52(14)
C7 C8 C9 111.75(14)
C12 C8 C7 110.14(14)
C12 C8 C9 114.31(13)
C8 C9 H9 107.0
C10 C9 C8 101.41(14)
C10 C9 H9 107.0
C18 C9 C8 117.25(15)
C18 C9 H9 107.0
C18 C9 C10 116.35(15)
C9 C10 H10A 111.1
C9 C10 H10B 111.1
H10A C10 H10B 109.1
C11 C10 C9 103.38(15)
C11 C10 H10A 111.1
C11 C10 H10B 111.1
O2 C11 C10 109.10(15)
O3 C11 O2 120.31(18)
O3 C11 C10 130.59(19)
C13 C12 C8 119.88(16)
C17 C12 C8 121.50(15)
C17 C12 C13 118.58(18)
C12 C13 H13 119.8
C14 C13 C12 120.30(19)
C14 C13 H13 119.9
C13 C14 H14 119.9
C15 C14 C13 120.24(19)
C15 C14 H14 119.9
C14 C15 H15 120.1
C16 C15 C14 119.8(2)
C16 C15 H15 120.1
C15 C16 H16 119.8
C15 C16 C17 120.4(2)
C17 C16 H16 119.8
C12 C17 H17 119.6
C16 C17 C12 120.74(19)
C16 C17 H17 119.6
C19 C18 C9 118.85(18)
C19 C18 C23 118.58(19)
C23 C18 C9 122.57(18)
C18 C19 H19 119.6
C18 C19 C20 120.8(2)
C20 C19 H19 119.6
C19 C20 H20 120.3
C21 C20 C19 119.5(2)
C21 C20 H20 120.3
C20 C21 H21 119.9
C22 C21 C20 120.1(2)
C22 C21 H21 119.9
C21 C22 H22 119.8
C21 C22 C23 120.4(2)
C23 C22 H22 119.8
C18 C23 H23 119.7
C22 C23 C18 120.6(2)
C22 C23 H23 119.7

loop_
_geom_bond_atom_site_label_1
_geom_bond_atom_site_label_2
_geom_bond_distance
O1 C7 1.210(2)
O2 C8 1.4626(18)
O2 C11 1.364(2)
O3 C11 1.193(2)
C1 H1 0.9300
C1 C2 1.373(3)
C1 C6 1.400(3)
C2 H2 0.9300
C2 C3 1.382(4)
C3 H3 0.9300
C3 C4 1.377(4)
C4 H4 0.9300
C4 C5 1.378(3)
C5 H5 0.9300
C5 C6 1.392(3)
C6 C7 1.491(3)
C7 C8 1.545(2)
C8 C9 1.567(2)
C8 C12 1.520(3)
C9 H9 0.9800
C9 C10 1.529(3)
C9 C18 1.518(2)
C10 H10A 0.9700
C10 H10B 0.9700
C10 C11 1.494(3)
C12 C13 1.389(3)
C12 C17 1.388(3)
C13 H13 0.9300
C13 C14 1.388(3)
C14 H14 0.9300
C14 C15 1.381(3)
C15 H15 0.9300
C15 C16 1.369(3)
C16 H16 0.9300
C16 C17 1.383(3)
C17 H17 0.9300
C18 C19 1.382(3)
C18 C23 1.384(3)
C19 H19 0.9300
C19 C20 1.394(3)
C20 H20 0.9300
C20 C21 1.375(4)
C21 H21 0.9300
C21 C22 1.369(4)
C22 H22 0.9300
C22 C23 1.381(3)
C23 H23 0.9300
